data_7207165
loop_
_publ_author_name
'Aitipamula, Srinivasulu'
'Chow, Pui Shan'
'Tan, Reginald B. H.'

_publ_section_title
;
 The solvates of sulfamerazine: structural, thermochemical, and
 desolvation studies
;
_journal_issue 2
_journal_name_full CrystEngComm
_journal_page_first 691
_journal_paper_doi 10.1039/c1ce06095c
_journal_volume 14
_journal_year 2012
_chemical_formula_moiety 'C11 H12 N4 O2 S, C3 H7 N O'
_chemical_formula_sum 'C14 H19 N5 O3 S'
_chemical_formula_weight 337.41
_chemical_name_common Sulfamerazine-dimethylformamide(1:1)
_chemical_name_systematic Sulfamerazine-dimethylformamide(1:1)
_space_group_IT_number 2
_symmetry_cell_setting triclinic
_symmetry_space_group_name_Hall '-P 1'
_symmetry_space_group_name_H-M 'P -1'
_atom_sites_solution_hydrogens geom
_atom_sites_solution_primary direct
_atom_sites_solution_secondary difmap
_audit_creation_method SHELXL-97
_cell_angle_alpha 76.58(3)
_cell_angle_beta 77.57(3)
_cell_angle_gamma 86.18(3)
_cell_formula_units_Z 4
_cell_length_a 9.774(2)
_cell_length_b 12.556(3)
_cell_length_c 14.659(3)
_cell_measurement_reflns_used 4034
_cell_measurement_temperature 110(2)
_cell_measurement_theta_max 31.0936
_cell_measurement_theta_min 2.3243
_cell_volume 1708.6(7)
_computing_cell_refinement 'CrystalClear (Rigaku Inc., 2007)'
_computing_data_collection 'CrystalClear (Rigaku Inc., 2007)'
_computing_data_reduction 'CrystalClear (Rigaku Inc., 2007)'
_computing_structure_refinement 'SHELXL-97 (Sheldrick, 1997)'
_computing_structure_solution 'SHELXS-97 (Sheldrick, 1990)'
_diffrn_ambient_temperature 110(2)
_diffrn_measured_fraction_theta_full 0.988
_diffrn_measured_fraction_theta_max 0.988
_diffrn_measurement_device_type 'Rigaku Saturn 70 CCD area detector'
_diffrn_measurement_method '\w scans'
_diffrn_radiation_monochromator graphite
_diffrn_radiation_source 'fine-focus sealed tube'
_diffrn_radiation_type MoK\a
_diffrn_radiation_wavelength 0.71073
_diffrn_reflns_av_R_equivalents 0.0277
_diffrn_reflns_av_sigmaI/netI 0.0273
_diffrn_reflns_limit_h_max 13
_diffrn_reflns_limit_h_min -13
_diffrn_reflns_limit_k_max 15
_diffrn_reflns_limit_k_min -16
_diffrn_reflns_limit_l_max 19
_diffrn_reflns_limit_l_min -19
_diffrn_reflns_number 24377
_diffrn_reflns_theta_full 28.28
_diffrn_reflns_theta_max 28.28
_diffrn_reflns_theta_min 1.96
_exptl_absorpt_coefficient_mu 0.211
_exptl_absorpt_correction_T_max 0.9551
_exptl_absorpt_correction_T_min 0.9130
_exptl_absorpt_correction_type multi-scan
_exptl_absorpt_process_details 'R. H. Blessing, Acta Cryst. 1995 A51, 33-38'
_exptl_crystal_colour colorless
_exptl_crystal_density_diffrn 1.312
_exptl_crystal_density_method 'not measured'
_exptl_crystal_description block
_exptl_crystal_F_000 712
_exptl_crystal_size_max 0.44
_exptl_crystal_size_mid 0.33
_exptl_crystal_size_min 0.22
_refine_diff_density_max 0.445
_refine_diff_density_min -0.398
_refine_diff_density_rms 0.059
_refine_ls_extinction_method none
_refine_ls_goodness_of_fit_ref 1.185
_refine_ls_hydrogen_treatment mixed
_refine_ls_matrix_type full
_refine_ls_number_parameters 445
_refine_ls_number_reflns 8380
_refine_ls_number_restraints 0
_refine_ls_restrained_S_all 1.185
_refine_ls_R_factor_all 0.0828
_refine_ls_R_factor_gt 0.0725
_refine_ls_shift/su_max 0.001
_refine_ls_shift/su_mean 0.000
_refine_ls_structure_factor_coef Fsqd
_refine_ls_weighting_details 'calc w=1/[\s^2^(Fo^2^)+(0.0686P)^2^+1.1323P] where P=(Fo^2^+2Fc^2^)/3'
_refine_ls_weighting_scheme calc
_refine_ls_wR_factor_gt 0.1708
_refine_ls_wR_factor_ref 0.1783
_reflns_number_gt 7310
_reflns_number_total 8380
_reflns_threshold_expression >2sigma(I)
_cod_data_source_file c1ce06095c.txt
_cod_data_source_block SM-DMF
_cod_depositor_comments
;
The following automatic conversions were performed:

'_symmetry_cell_setting' value 'Triclinic' changed to 'triclinic'
according to /home/saulius/struct/CIF-dictionaries/cif_core.dic
dictionary named 'cif_core.dic' version 2.4.1 from
2010-06-29.

'_exptl_absorpt_correction_type' value 'Multi-scan'
changed to 'multi-scan' according to
/home/saulius/struct/CIF-dictionaries/cif_core.dic dictionary named
'cif_core.dic' version 2.4.1 from 2010-06-29.

Automatic conversion script
Id: cif_fix_values 1715 2011-07-08 13:25:40Z adriana 
;
_cod_original_cell_volume 1708.6(6)
_cod_original_sg_symbol_H-M P-1
_cod_database_code 7207165

loop_
_symmetry_equiv_pos_as_xyz
'x, y, z'
'-x, -y, -z'

loop_
_atom_site_label
_atom_site_type_symbol
_atom_site_fract_x
_atom_site_fract_y
_atom_site_fract_z
_atom_site_U_iso_or_equiv
_atom_site_adp_type
_atom_site_occupancy
_atom_site_symmetry_multiplicity
_atom_site_calc_flag
_atom_site_refinement_flags
S1 S 0.64137(5) 0.72662(4) 0.24282(3) 0.02293(14) Uani 1 1 d .
S2A S 0.14275(5) 0.22452(4) 0.24239(3) 0.02372(14) Uani 1 1 d .
N5 N 0.6808(2) 0.38749(16) 0.45624(14) 0.0371(5) Uani 1 1 d .
O3 O 0.5453(2) 0.33631(16) 0.36630(14) 0.0452(5) Uani 1 1 d .
N5A N 0.1672(3) 0.12088(19) 0.52900(15) 0.0446(5) Uani 1 1 d .
C12 C 0.5929(3) 0.4064(2) 0.39591(18) 0.0401(6) Uani 1 1 d .
H12 H 0.5650 0.4802 0.3741 0.048 Uiso 1 1 calc R
O1A O 0.01124(16) 0.18147(12) 0.29868(11) 0.0283(3) Uani 1 1 d .
O2A O 0.26824(16) 0.16160(12) 0.25404(11) 0.0290(3) Uani 1 1 d .
O2 O 0.76648(16) 0.66324(12) 0.25527(10) 0.0276(3) Uani 1 1 d .
O1 O 0.50981(16) 0.68487(12) 0.30019(10) 0.0269(3) Uani 1 1 d .
C14 C 0.7252(3) 0.2765(2) 0.49435(18) 0.0451(6) Uani 1 1 d .
H14A H 0.6753 0.2247 0.4730 0.068 Uiso 1 1 calc R
H14B H 0.7042 0.2616 0.5645 0.068 Uiso 1 1 calc R
H14C H 0.8263 0.2682 0.4712 0.068 Uiso 1 1 calc R
N2A N 0.14298(19) 0.23487(14) 0.12787(12) 0.0246(4) Uani 1 1 d .
N3A N -0.06631(18) 0.33624(14) 0.12555(12) 0.0247(4) Uani 1 1 d .
N3 N 0.43091(18) 0.83646(14) 0.12798(12) 0.0241(4) Uani 1 1 d .
N2 N 0.6409(2) 0.73546(14) 0.12885(13) 0.0247(4) Uani 1 1 d .
N1A N 0.2057(2) 0.67601(17) 0.27551(16) 0.0330(4) Uani 1 1 d .
C2A C 0.2939(2) 0.40188(18) 0.23061(15) 0.0262(4) Uani 1 1 d .
H2A H 0.3734 0.3603 0.2078 0.031 Uiso 1 1 calc R
C13A C 0.2193(4) 0.0183(3) 0.5027(2) 0.0546(8) Uani 1 1 d .
H13A H 0.1545 -0.0405 0.5384 0.082 Uiso 1 1 calc R
H13B H 0.3120 0.0006 0.5183 0.082 Uiso 1 1 calc R
H13C H 0.2265 0.0259 0.4338 0.082 Uiso 1 1 calc R
N4A N 0.08613(19) 0.30693(15) -0.01807(13) 0.0284(4) Uani 1 1 d .
C6 C 0.5453(2) 0.91809(17) 0.29307(14) 0.0240(4) Uani 1 1 d .
H6 H 0.4553 0.8862 0.3129 0.029 Uiso 1 1 calc R
N4 N 0.5830(2) 0.80929(16) -0.01679(13) 0.0295(4) Uani 1 1 d .
C5A C 0.0595(2) 0.52148(17) 0.29988(14) 0.0253(4) Uani 1 1 d .
H5A H -0.0198 0.5618 0.3248 0.030 Uiso 1 1 calc R
C1 C 0.6611(2) 0.85855(16) 0.25538(14) 0.0225(4) Uani 1 1 d .
C1A C 0.1605(2) 0.35591(16) 0.25697(14) 0.0229(4) Uani 1 1 d .
C5 C 0.5626(2) 1.02379(17) 0.30127(14) 0.0246(4) Uani 1 1 d .
H5 H 0.4843 1.0637 0.3283 0.029 Uiso 1 1 calc R
C13 C 0.7275(3) 0.4759(2) 0.4911(2) 0.0492(7) Uani 1 1 d .
H13D H 0.6960 0.5464 0.4564 0.074 Uiso 1 1 calc R
H13E H 0.8300 0.4739 0.4805 0.074 Uiso 1 1 calc R
H13F H 0.6878 0.4666 0.5597 0.074 Uiso 1 1 calc R
C2 C 0.7929(2) 0.90575(18) 0.22458(15) 0.0264(4) Uani 1 1 d .
H2 H 0.8710 0.8650 0.1988 0.032 Uiso 1 1 calc R
C7 C 0.5458(2) 0.79721(16) 0.07871(14) 0.0229(4) Uani 1 1 d .
C12A C 0.0453(4) 0.1207(4) 0.5899(2) 0.0670(10) Uani 1 1 d .
H12A H -0.0039 0.0538 0.6121 0.080 Uiso 1 1 calc R
C3A C 0.3094(2) 0.50786(18) 0.23795(16) 0.0288(4) Uani 1 1 d .
H3A H 0.3999 0.5390 0.2201 0.035 Uiso 1 1 calc R
C3 C 0.8102(2) 1.01163(18) 0.23146(15) 0.0271(4) Uani 1 1 d .
H3 H 0.9002 1.0435 0.2101 0.032 Uiso 1 1 calc R
C7A C 0.0486(2) 0.29593(16) 0.07733(14) 0.0230(4) Uani 1 1 d .
O3A O -0.0077(4) 0.1991(3) 0.6192(2) 0.1167(15) Uani 1 1 d .
C8 C 0.3409(2) 0.89374(17) 0.07673(16) 0.0278(4) Uani 1 1 d .
C4 C 0.6949(2) 1.07274(17) 0.27002(15) 0.0252(4) Uani 1 1 d .
N1 N 0.7111(2) 1.17757(17) 0.27502(16) 0.0344(4) Uani 1 1 d .
C6A C 0.0435(2) 0.41559(17) 0.29172(14) 0.0241(4) Uani 1 1 d .
H6A H -0.0467 0.3838 0.3097 0.029 Uiso 1 1 calc R
C4A C 0.1926(2) 0.57033(17) 0.27156(15) 0.0254(4) Uani 1 1 d .
C8A C -0.1556(2) 0.39376(18) 0.07336(16) 0.0280(4) Uani 1 1 d .
C11A C -0.2833(3) 0.4413(2) 0.12734(18) 0.0367(5) Uani 1 1 d .
H11A H -0.3432 0.3820 0.1686 0.055 Uiso 1 1 calc R
H11B H -0.3350 0.4873 0.0819 0.055 Uiso 1 1 calc R
H11C H -0.2553 0.4858 0.1668 0.055 Uiso 1 1 calc R
C14A C 0.2573(5) 0.2126(3) 0.4924(3) 0.0912(15) Uani 1 1 d .
H14D H 0.2097 0.2772 0.5123 0.137 Uiso 1 1 calc R
H14E H 0.2807 0.2267 0.4223 0.137 Uiso 1 1 calc R
H14F H 0.3434 0.1970 0.5176 0.137 Uiso 1 1 calc R
C9A C -0.1286(3) 0.4075(2) -0.02559(16) 0.0350(5) Uani 1 1 d .
H9A H -0.1921 0.4465 -0.0627 0.042 Uiso 1 1 calc R
C10 C 0.4910(3) 0.8652(2) -0.06601(17) 0.0375(5) Uani 1 1 d .
H10 H 0.5113 0.8753 -0.1338 0.045 Uiso 1 1 calc R
C9 C 0.3674(3) 0.9090(2) -0.02234(17) 0.0357(5) Uani 1 1 d .
H9 H 0.3031 0.9481 -0.0588 0.043 Uiso 1 1 calc R
C11 C 0.2126(2) 0.9399(2) 0.13160(18) 0.0359(5) Uani 1 1 d .
H11D H 0.1526 0.8799 0.1716 0.054 Uiso 1 1 calc R
H11E H 0.1612 0.9871 0.0867 0.054 Uiso 1 1 calc R
H11F H 0.2401 0.9828 0.1725 0.054 Uiso 1 1 calc R
C10A C -0.0055(3) 0.3622(2) -0.06784(16) 0.0354(5) Uani 1 1 d .
H10A H 0.0149 0.3708 -0.1355 0.043 Uiso 1 1 calc R
H7A H 0.223(3) 0.223(2) 0.094(2) 0.034(7) Uiso 1 1 d .
H1 H 0.797(4) 1.201(3) 0.261(2) 0.053(9) Uiso 1 1 d .
H4A H 0.137(4) 0.709(3) 0.307(2) 0.050(9) Uiso 1 1 d .
H4 H 0.647(3) 1.208(3) 0.306(2) 0.046(9) Uiso 1 1 d .
H1A H 0.286(3) 0.695(2) 0.264(2) 0.044(8) Uiso 1 1 d .
H7 H 0.724(3) 0.722(2) 0.094(2) 0.042(8) Uiso 1 1 d .

loop_
_atom_site_aniso_label
_atom_site_aniso_U_11
_atom_site_aniso_U_22
_atom_site_aniso_U_33
_atom_site_aniso_U_23
_atom_site_aniso_U_13
_atom_site_aniso_U_12
S1 0.0248(3) 0.0230(3) 0.0209(2) -0.00296(19) -0.00702(19) 0.00177(19)
S2A 0.0264(3) 0.0244(3) 0.0207(2) -0.00342(19) -0.0080(2) 0.00181(19)
N5 0.0451(12) 0.0352(11) 0.0269(9) -0.0027(8) -0.0047(9) 0.0037(9)
O3 0.0474(11) 0.0451(10) 0.0465(11) -0.0156(9) -0.0150(9) 0.0116(8)
N5A 0.0522(14) 0.0510(13) 0.0310(10) -0.0067(10) -0.0148(10) 0.0082(11)
C12 0.0465(15) 0.0363(13) 0.0337(12) -0.0064(10) -0.0048(11) 0.0083(11)
O1A 0.0310(8) 0.0273(7) 0.0247(7) -0.0009(6) -0.0055(6) -0.0041(6)
O2A 0.0319(8) 0.0306(8) 0.0261(7) -0.0059(6) -0.0127(6) 0.0084(6)
O2 0.0295(8) 0.0287(8) 0.0252(7) -0.0050(6) -0.0109(6) 0.0095(6)
O1 0.0288(8) 0.0242(7) 0.0258(7) -0.0013(6) -0.0056(6) -0.0027(6)
C14 0.0538(17) 0.0458(15) 0.0328(13) -0.0047(11) -0.0106(12) 0.0117(12)
N2A 0.0249(9) 0.0284(9) 0.0204(8) -0.0062(7) -0.0061(7) 0.0073(7)
N3A 0.0254(9) 0.0245(8) 0.0228(8) -0.0022(7) -0.0058(7) 0.0007(7)
N3 0.0229(9) 0.0239(8) 0.0252(8) -0.0039(7) -0.0068(7) 0.0015(7)
N2 0.0264(9) 0.0271(9) 0.0218(8) -0.0063(7) -0.0082(7) 0.0052(7)
N1A 0.0296(11) 0.0297(10) 0.0386(11) -0.0091(8) -0.0028(9) -0.0018(8)
C2A 0.0212(10) 0.0319(11) 0.0267(10) -0.0095(8) -0.0050(8) 0.0019(8)
C13A 0.0619(19) 0.0617(19) 0.0386(15) -0.0070(13) -0.0135(14) 0.0057(15)
N4A 0.0274(9) 0.0351(10) 0.0231(9) -0.0067(7) -0.0081(7) 0.0065(8)
C6 0.0195(9) 0.0293(10) 0.0210(9) -0.0016(8) -0.0035(7) -0.0009(8)
N4 0.0291(10) 0.0358(10) 0.0239(9) -0.0062(8) -0.0090(7) 0.0067(8)
C5A 0.0218(10) 0.0310(11) 0.0219(9) -0.0045(8) -0.0041(8) 0.0020(8)
C1 0.0210(10) 0.0255(10) 0.0211(9) -0.0037(8) -0.0066(8) 0.0003(7)
C1A 0.0250(10) 0.0255(10) 0.0198(9) -0.0064(8) -0.0069(8) 0.0013(8)
C5 0.0233(10) 0.0260(10) 0.0236(9) -0.0044(8) -0.0053(8) 0.0032(8)
C13 0.0593(18) 0.0520(16) 0.0339(13) -0.0064(12) -0.0040(12) -0.0131(14)
C2 0.0224(10) 0.0313(11) 0.0260(10) -0.0073(8) -0.0062(8) 0.0032(8)
C7 0.0260(10) 0.0213(9) 0.0221(9) -0.0025(7) -0.0090(8) 0.0003(8)
C12A 0.056(2) 0.105(3) 0.0447(17) -0.0243(18) -0.0222(15) 0.0303(19)
C3A 0.0216(10) 0.0345(11) 0.0309(11) -0.0077(9) -0.0064(8) -0.0016(8)
C3 0.0207(10) 0.0329(11) 0.0282(10) -0.0074(9) -0.0047(8) -0.0037(8)
C7A 0.0244(10) 0.0220(9) 0.0225(9) -0.0029(8) -0.0066(8) -0.0007(8)
O3A 0.130(3) 0.166(3) 0.0800(19) -0.078(2) -0.0588(19) 0.117(3)
C8 0.0284(11) 0.0247(10) 0.0291(10) -0.0015(8) -0.0086(9) 0.0017(8)
C4 0.0265(10) 0.0248(10) 0.0240(9) -0.0024(8) -0.0078(8) -0.0018(8)
N1 0.0316(11) 0.0288(10) 0.0422(12) -0.0102(9) -0.0027(9) -0.0049(8)
C6A 0.0228(10) 0.0283(10) 0.0220(9) -0.0049(8) -0.0067(8) -0.0008(8)
C4A 0.0273(10) 0.0278(10) 0.0219(9) -0.0044(8) -0.0081(8) -0.0003(8)
C8A 0.0244(10) 0.0301(11) 0.0277(10) -0.0021(9) -0.0059(8) -0.0005(8)
C11A 0.0294(12) 0.0395(13) 0.0353(12) -0.0029(10) -0.0024(10) 0.0080(10)
C14A 0.162(5) 0.065(2) 0.058(2) 0.0058(17) -0.056(3) -0.045(2)
C9A 0.0317(12) 0.0437(13) 0.0265(11) -0.0013(10) -0.0096(9) 0.0096(10)
C10 0.0382(13) 0.0483(14) 0.0250(11) -0.0034(10) -0.0126(10) 0.0100(11)
C9 0.0292(12) 0.0447(14) 0.0313(11) -0.0013(10) -0.0131(10) 0.0091(10)
C11 0.0273(11) 0.0362(12) 0.0393(13) -0.0027(10) -0.0056(10) 0.0084(9)
C10A 0.0343(12) 0.0483(14) 0.0224(10) -0.0034(10) -0.0104(9) 0.0076(10)

loop_
_atom_type_symbol
_atom_type_description
_atom_type_scat_dispersion_real
_atom_type_scat_dispersion_imag
_atom_type_scat_source
C C 0.0033 0.0016 'International Tables Vol C Tables 4.2.6.8 and 6.1.1.4'
H H 0.0000 0.0000 'International Tables Vol C Tables 4.2.6.8 and 6.1.1.4'
N N 0.0061 0.0033 'International Tables Vol C Tables 4.2.6.8 and 6.1.1.4'
O O 0.0106 0.0060 'International Tables Vol C Tables 4.2.6.8 and 6.1.1.4'
S S 0.1246 0.1234 'International Tables Vol C Tables 4.2.6.8 and 6.1.1.4'

loop_
_geom_angle_atom_site_label_1
_geom_angle_atom_site_label_2
_geom_angle_atom_site_label_3
_geom_angle
O1 S1 O2 118.53(9)
O1 S1 N2 109.27(10)
O2 S1 N2 102.58(10)
O1 S1 C1 109.36(10)
O2 S1 C1 109.52(10)
N2 S1 C1 106.86(10)
O1A S2A O2A 118.71(10)
O1A S2A N2A 108.95(10)
O2A S2A N2A 102.33(9)
O1A S2A C1A 109.36(10)
O2A S2A C1A 109.71(10)
N2A S2A C1A 107.04(10)
C12 N5 C14 120.4(2)
C12 N5 C13 121.5(2)
C14 N5 C13 117.9(2)
C12A N5A C14A 124.7(3)
C12A N5A C13A 118.3(3)
C14A N5A C13A 116.9(3)
O3 C12 N5 125.3(2)
O3 C12 H12 117.3
N5 C12 H12 117.3
N5 C14 H14A 109.5
N5 C14 H14B 109.5
H14A C14 H14B 109.5
N5 C14 H14C 109.5
H14A C14 H14C 109.5
H14B C14 H14C 109.5
C7A N2A S2A 125.93(15)
C7A N2A H7A 115.0(19)
S2A N2A H7A 114.5(18)
C7A N3A C8A 116.63(18)
C7 N3 C8 116.49(18)
C7 N2 S1 125.27(15)
C7 N2 H7 116.3(19)
S1 N2 H7 114.0(19)
C4A N1A H4A 120(2)
C4A N1A H1A 114(2)
H4A N1A H1A 123(3)
C3A C2A C1A 119.67(19)
C3A C2A H2A 120.2
C1A C2A H2A 120.2
N5A C13A H13A 109.5
N5A C13A H13B 109.5
H13A C13A H13B 109.5
N5A C13A H13C 109.5
H13A C13A H13C 109.5
H13B C13A H13C 109.5
C10A N4A C7A 115.08(19)
C5 C6 C1 119.68(19)
C5 C6 H6 120.2
C1 C6 H6 120.2
C10 N4 C7 115.04(19)
C6A C5A C4A 120.75(19)
C6A C5A H5A 119.6
C4A C5A H5A 119.6
C2 C1 C6 120.33(19)
C2 C1 S1 119.20(16)
C6 C1 S1 120.44(16)
C6A C1A C2A 120.67(19)
C6A C1A S2A 120.51(16)
C2A C1A S2A 118.79(16)
C6 C5 C4 120.63(19)
C6 C5 H5 119.7
C4 C5 H5 119.7
N5 C13 H13D 109.5
N5 C13 H13E 109.5
H13D C13 H13E 109.5
N5 C13 H13F 109.5
H13D C13 H13F 109.5
H13E C13 H13F 109.5
C3 C2 C1 120.19(19)
C3 C2 H2 119.9
C1 C2 H2 119.9
N3 C7 N4 127.34(19)
N3 C7 N2 118.58(18)
N4 C7 N2 114.08(18)
O3A C12A N5A 124.9(4)
O3A C12A H12A 117.6
N5A C12A H12A 117.6
C2A C3A C4A 120.7(2)
C2A C3A H3A 119.6
C4A C3A H3A 119.6
C2 C3 C4 120.35(19)
C2 C3 H3 119.8
C4 C3 H3 119.8
N3A C7A N4A 127.05(19)
N3A C7A N2A 118.86(18)
N4A C7A N2A 114.09(18)
N3 C8 C9 120.9(2)
N3 C8 C11 116.8(2)
C9 C8 C11 122.3(2)
N1 C4 C5 120.7(2)
N1 C4 C3 120.5(2)
C5 C4 C3 118.82(19)
C4 N1 H1 116(2)
C4 N1 H4 119(2)
H1 N1 H4 122(3)
C5A C6A C1A 119.51(19)
C5A C6A H6A 120.2
C1A C6A H6A 120.2
N1A C4A C3A 121.2(2)
N1A C4A C5A 120.1(2)
C3A C4A C5A 118.63(19)
N3A C8A C9A 120.9(2)
N3A C8A C11A 116.7(2)
C9A C8A C11A 122.4(2)
C8A C11A H11A 109.5
C8A C11A H11B 109.5
H11A C11A H11B 109.5
C8A C11A H11C 109.5
H11A C11A H11C 109.5
H11B C11A H11C 109.5
N5A C14A H14D 109.5
N5A C14A H14E 109.5
H14D C14A H14E 109.5
N5A C14A H14F 109.5
H14D C14A H14F 109.5
H14E C14A H14F 109.5
C10A C9A C8A 117.2(2)
C10A C9A H9A 121.4
C8A C9A H9A 121.4
N4 C10 C9 122.7(2)
N4 C10 H10 118.7
C9 C10 H10 118.7
C10 C9 C8 117.5(2)
C10 C9 H9 121.3
C8 C9 H9 121.3
C8 C11 H11D 109.5
C8 C11 H11E 109.5
H11D C11 H11E 109.5
C8 C11 H11F 109.5
H11D C11 H11F 109.5
H11E C11 H11F 109.5
N4A C10A C9A 123.0(2)
N4A C10A H10A 118.5
C9A C10A H10A 118.5

loop_
_geom_bond_atom_site_label_1
_geom_bond_atom_site_label_2
_geom_bond_distance
S1 O1 1.4335(16)
S1 O2 1.4357(15)
S1 N2 1.6493(18)
S1 C1 1.736(2)
S2A O1A 1.4332(16)
S2A O2A 1.4339(16)
S2A N2A 1.6529(18)
S2A C1A 1.736(2)
N5 C12 1.334(3)
N5 C14 1.451(3)
N5 C13 1.460(3)
O3 C12 1.224(3)
N5A C12A 1.326(4)
N5A C14A 1.427(4)
N5A C13A 1.458(4)
C12 H12 0.9500
C14 H14A 0.9800
C14 H14B 0.9800
C14 H14C 0.9800
N2A C7A 1.387(3)
N2A H7A 0.86(3)
N3A C7A 1.329(3)
N3A C8A 1.348(3)
N3 C7 1.330(3)
N3 C8 1.344(3)
N2 C7 1.393(3)
N2 H7 0.89(3)
N1A C4A 1.357(3)
N1A H4A 0.87(3)
N1A H1A 0.81(3)
C2A C3A 1.380(3)
C2A C1A 1.401(3)
C2A H2A 0.9500
C13A H13A 0.9800
C13A H13B 0.9800
C13A H13C 0.9800
N4A C10A 1.334(3)
N4A C7A 1.344(3)
C6 C5 1.384(3)
C6 C1 1.398(3)
C6 H6 0.9500
N4 C10 1.335(3)
N4 C7 1.343(3)
C5A C6A 1.384(3)
C5A C4A 1.412(3)
C5A H5A 0.9500
C1 C2 1.393(3)
C1A C6A 1.393(3)
C5 C4 1.408(3)
C5 H5 0.9500
C13 H13D 0.9800
C13 H13E 0.9800
C13 H13F 0.9800
C2 C3 1.380(3)
C2 H2 0.9500
C12A O3A 1.207(4)
C12A H12A 0.9500
C3A C4A 1.407(3)
C3A H3A 0.9500
C3 C4 1.410(3)
C3 H3 0.9500
C8 C9 1.389(3)
C8 C11 1.496(3)
C4 N1 1.357(3)
N1 H1 0.88(3)
N1 H4 0.82(3)
C6A H6A 0.9500
C8A C9A 1.389(3)
C8A C11A 1.495(3)
C11A H11A 0.9800
C11A H11B 0.9800
C11A H11C 0.9800
C14A H14D 0.9800
C14A H14E 0.9800
C14A H14F 0.9800
C9A C10A 1.380(3)
C9A H9A 0.9500
C10 C9 1.384(3)
C10 H10 0.9500
C9 H9 0.9500
C11 H11D 0.9800
C11 H11E 0.9800
C11 H11F 0.9800
C10A H10A 0.9500
